data_7158378
loop_
_publ_author_name
'Fuller, Rebecca O.'
'Taylor, Madeleine R.'
'Duggin, Margot'
'Bissember, Alex C.'
'Canty, Allan J.'
'Judd, Martyna M.'
'Cox, Nicholas'
'Moggach, Stephen A.'
'Turner, Gemma F.'

_publ_section_title
;
 Enhanced synthesis of oxo-verdazyl radicals bearing sterically-and
 electronically-diverse C3-substituents.
;
_journal_issue 46
_journal_name_full 'Organic &amp; biomolecular chemistry'
_journal_page_first 10120
_journal_page_last 10138
_journal_paper_doi 10.1039/d1ob01946e
_journal_volume 19
_journal_year 2021
_chemical_formula_moiety 'C19 H22 N4 O3'
_chemical_formula_sum 'C19 H22 N4 O3'
_chemical_formula_weight 354.40
_chemical_name_common 1,5-bis(3-methoxybenzyl)-2,4-dimethyl-carbohydrazide
_chemical_name_systematic 1,5-bis(3-methoxybenzyl)-2,4-dimethyl-carbohydrazide
_space_group_crystal_system orthorhombic
_space_group_IT_number 61
_space_group_name_Hall '-P 2ac 2ab'
_space_group_name_H-M_alt 'P b c a'
_atom_sites_solution_hydrogens geom
_atom_sites_solution_primary dual
_audit_creation_date 2021-09-03
_audit_creation_method
;
Olex2 1.5
(compiled 2021.08.20 svn.r13c46975 for OlexSys, GUI svn.r6394)
;
_audit_update_record
;
2021-09-30 deposited with the CCDC.	2021-11-01 downloaded from the CCDC.
;
_cell_angle_alpha 90
_cell_angle_beta 90
_cell_angle_gamma 90
_cell_formula_units_Z 8
_cell_length_a 10.97880(10)
_cell_length_b 14.73690(10)
_cell_length_c 22.0879(2)
_cell_measurement_reflns_used 18553
_cell_measurement_temperature 100.00(10)
_cell_measurement_theta_max 75.3570
_cell_measurement_theta_min 3.9780
_cell_volume 3573.68(5)
_computing_cell_refinement 'CrysAlisPro 1.171.41.104a (Rigaku OD, 2021)'
_computing_data_collection 'CrysAlisPro 1.171.41.104a (Rigaku OD, 2021)'
_computing_data_reduction 'CrysAlisPro 1.171.41.104a (Rigaku OD, 2021)'
_computing_molecular_graphics 'Olex2 1.5 (Dolomanov et al., 2009)'
_computing_publication_material 'Olex2 1.5 (Dolomanov et al., 2009)'
_computing_structure_refinement 'SHELXL 2018/3 (Sheldrick, 2015)'
_computing_structure_solution 'SHELXT 2018/2 (Sheldrick, 2018)'
_diffrn_ambient_environment N~2~
_diffrn_ambient_temperature 100.00(10)
_diffrn_detector 'Hybrid Pixel Array Detector'
_diffrn_detector_area_resol_mean 10.0000
_diffrn_detector_type HyPix
_diffrn_measured_fraction_theta_full 1.000
_diffrn_measured_fraction_theta_max 0.982
_diffrn_measurement_details
;
List of Runs (angles in degrees, time in seconds):

  # Type    Start    End  Width  t~exp~   \w     \q     \k     \f   Frames
#--------------------------------------------------------------------------
  1  \w     32.00 118.00   0.50    0.06    --   46.32  57.00   0.00  172
  2  \w     90.00 174.00   0.50    0.45    --  102.29  45.00-120.00  168
  3  \w    -26.00  43.00   0.50    0.06    --   46.32 -38.00-180.00  138
  4  \w     30.00 105.00   0.50    0.45    --  102.29 -77.00 -60.00  150
  5  \w     30.00  71.00   0.50    0.45    --  102.29 -61.00 150.00   82
  6  \w     13.00  94.00   0.50    0.06    --   46.32-125.00 -90.00  162
  7  \w     30.00 111.00   0.50    0.45    --  102.29-125.00 150.00  162
  8  \w     30.00 108.00   0.50    0.45    --  102.29-113.00  77.00  156
  9  \w   -118.00 -24.00   0.50    0.06    --  -46.32 -77.00 150.00  188
 10  \w   -120.00 -32.00   0.50    0.06    --  -46.32 -14.00-133.00  176
 11  \w   -118.00 -79.00   0.50    0.06    --  -46.32 -57.00-150.00   78
 12  \w   -174.00 -80.00   0.50    0.45    -- -102.29 -77.00-180.00  188
 13  \w   -176.00 -88.00   0.50    0.45    -- -102.29 -14.00-133.00  176
 14  \w    -71.00 -30.00   0.50    0.45    -- -102.29  61.00 -90.00   82
 15  \w    -26.00  29.00   0.50    0.06    --  -46.32  19.00-180.00  110
 16  \w    -71.00 -30.00   0.50    0.45    -- -102.29  61.00-180.00   82
 17  \w   -116.00 -30.00   0.50    0.45    -- -102.29 131.00-111.00  172
 18  \w   -108.00 -30.00   0.50    0.45    -- -102.29 113.00 169.00  156
 19  \w   -176.00 -90.00   0.50    0.45    -- -102.29 -30.00  90.00  172
;
_diffrn_measurement_device 'four-circle diffractometer'
_diffrn_measurement_device_type 'XtaLAB Synergy'
_diffrn_measurement_method '\w scans'
_diffrn_orient_matrix_type 'CrysAlisPro convention (1999,Acta A55,543-557)'
_diffrn_orient_matrix_UB_11 0.1170889000
_diffrn_orient_matrix_UB_12 -0.0129511000
_diffrn_orient_matrix_UB_13 0.0374068000
_diffrn_orient_matrix_UB_21 0.0771114000
_diffrn_orient_matrix_UB_22 0.0147593000
_diffrn_orient_matrix_UB_23 -0.0574385000
_diffrn_orient_matrix_UB_31 0.0035586000
_diffrn_orient_matrix_UB_32 0.1027041000
_diffrn_orient_matrix_UB_33 0.0130014000
_diffrn_radiation_monochromator mirror
_diffrn_radiation_probe x-ray
_diffrn_radiation_type 'Cu K\a'
_diffrn_radiation_wavelength 1.54184
_diffrn_reflns_av_R_equivalents 0.0417
_diffrn_reflns_av_unetI/netI 0.0210
_diffrn_reflns_Laue_measured_fraction_full 1.000
_diffrn_reflns_Laue_measured_fraction_max 0.982
_diffrn_reflns_limit_h_max 13
_diffrn_reflns_limit_h_min -13
_diffrn_reflns_limit_k_max 18
_diffrn_reflns_limit_k_min -15
_diffrn_reflns_limit_l_max 27
_diffrn_reflns_limit_l_min -26
_diffrn_reflns_number 31632
_diffrn_reflns_point_group_measured_fraction_full 1.000
_diffrn_reflns_point_group_measured_fraction_max 0.982
_diffrn_reflns_theta_full 67.684
_diffrn_reflns_theta_max 75.558
_diffrn_reflns_theta_min 4.003
_diffrn_source 'micro-focus sealed X-ray tube'
_diffrn_source_type 'PhotonJet (Cu) X-ray Source'
_exptl_absorpt_coefficient_mu 0.745
_exptl_absorpt_correction_T_max 1.000
_exptl_absorpt_correction_T_min 0.804
_exptl_absorpt_correction_type gaussian
_exptl_absorpt_process_details
;
CrysAlisPro 1.171.41.104a (Rigaku Oxford Diffraction, 2021)
Numerical absorption correction based on gaussian integration over
a multifaceted crystal model
Empirical absorption correction using spherical harmonics,
implemented in SCALE3 ABSPACK scaling algorithm.
;
_exptl_crystal_colour 'clear colourless'
_exptl_crystal_colour_lustre clear
_exptl_crystal_colour_primary colourless
_exptl_crystal_density_diffrn 1.317
_exptl_crystal_description block
_exptl_crystal_F_000 1504
_exptl_crystal_size_max 0.190
_exptl_crystal_size_mid 0.160
_exptl_crystal_size_min 0.125
_refine_diff_density_max 0.192
_refine_diff_density_min -0.212
_refine_diff_density_rms 0.040
_refine_ls_extinction_method none
_refine_ls_goodness_of_fit_ref 1.060
_refine_ls_hydrogen_treatment constr
_refine_ls_matrix_type full
_refine_ls_number_parameters 239
_refine_ls_number_reflns 3642
_refine_ls_number_restraints 0
_refine_ls_restrained_S_all 1.060
_refine_ls_R_factor_all 0.0355
_refine_ls_R_factor_gt 0.0325
_refine_ls_shift/su_max 0.001
_refine_ls_shift/su_mean 0.000
_refine_ls_structure_factor_coef Fsqd
_refine_ls_weighting_details 'w=1/[\s^2^(Fo^2^)+(0.0404P)^2^+1.0484P] where P=(Fo^2^+2Fc^2^)/3'
_refine_ls_weighting_scheme calc
_refine_ls_wR_factor_gt 0.0831
_refine_ls_wR_factor_ref 0.0850
_reflns_Friedel_coverage 0.000
_reflns_number_gt 3296
_reflns_number_total 3642
_reflns_threshold_expression 'I > 2\s(I)'
_cod_data_source_file d1ob01946e2.cif
_cod_data_source_block 2b
_cod_depositor_comments 'Adding full bibliography for 7158376--7158384.cif.'
_cod_database_code 7158378
_chemical_oxdiff_formula 'C19 H22 N4 O3'
_chemical_oxdiff_usercomment 'Rebecca Fuller - Tasmania'
_shelx_space_group_comment
;
The symmetry employed for this shelxl refinement is uniquely defined
by the following loop, which should always be used as a source of
symmetry information in preference to the above space-group names.
They are only intended as comments.
;
_shelx_estimated_absorpt_t_max 0.909
_shelx_estimated_absorpt_t_min 0.871
_olex2_refinement_description
;
1. Fixed Uiso
 At 1.2 times of:
  All C(H) groups
 At 1.5 times of:
  All C(H,H,H) groups
2.a Aromatic/amide H refined with riding coordinates:
 C18(H18), C12(H12), C8(H8), C7(H7), C3(H3), C14(H14), C5(H5), C4(H4),
 C16(H16), C15(H15)
2.b Idealised Me refined as rotating group:
 C19(H19A,H19B,H19C), C1(H1A,H1B,H1C), C11(H11A,H11B,H11C), C9(H9A,H9B,H9C)
;
_olex2_submission_special_instructions 'No special instructions were received'
_oxdiff_exptl_absorpt_empirical_details
;
Empirical correction (ABSPACK) includes:
- Absorption correction using spherical harmonics
- Frame scaling
;
_oxdiff_exptl_absorpt_empirical_full_max 1.211
_oxdiff_exptl_absorpt_empirical_full_min 0.896

loop_
_space_group_symop_operation_xyz
'x, y, z'
'-x+1/2, -y, z+1/2'
'-x, y+1/2, -z+1/2'
'x+1/2, -y+1/2, -z'
'-x, -y, -z'
'x-1/2, y, -z-1/2'
'x, -y-1/2, z-1/2'
'-x-1/2, y-1/2, z'

loop_
_atom_site_label
_atom_site_type_symbol
_atom_site_fract_x
_atom_site_fract_y
_atom_site_fract_z
_atom_site_U_iso_or_equiv
_atom_site_adp_type
_atom_site_occupancy
_atom_site_site_symmetry_order
_atom_site_calc_flag
_atom_site_refinement_flags_posn
_atom_site_refinement_flags_adp
_atom_site_refinement_flags_occupancy
_atom_site_disorder_assembly
_atom_site_disorder_group
O3 O 0.09497(7) 0.18670(5) 0.47233(3) 0.02300(17) Uani 1 1 d . . . . .
O1 O 0.31043(7) 0.46387(5) 0.39950(3) 0.02378(18) Uani 1 1 d . . . . .
O2 O 0.75633(7) 0.04340(5) 0.31727(4) 0.02759(19) Uani 1 1 d . . . . .
N1 N 0.49247(8) 0.16764(5) 0.31704(4) 0.01790(18) Uani 1 1 d . . . . .
N3 N 0.65416(8) 0.09193(6) 0.40049(4) 0.02035(19) Uani 1 1 d . . . . .
N2 N 0.56091(8) 0.09176(6) 0.30360(4) 0.02058(19) Uani 1 1 d . . . . .
N4 N 0.54045(8) 0.10208(6) 0.42586(4) 0.01855(18) Uani 1 1 d . . . . .
C17 C 0.20127(9) 0.16959(6) 0.50278(5) 0.0193(2) Uani 1 1 d . . . . .
C13 C 0.41346(9) 0.12964(6) 0.51103(5) 0.0191(2) Uani 1 1 d . . . . .
C6 C 0.32644(9) 0.26661(7) 0.29673(4) 0.0180(2) Uani 1 1 d . . . . .
C18 C 0.31137(9) 0.14850(6) 0.47509(5) 0.0185(2) Uani 1 1 d . . . . .
H18 H 0.317360 0.146879 0.432199 0.022 Uiso 1 1 calc R U . . .
C12 C 0.53253(9) 0.11168(7) 0.48341(5) 0.0197(2) Uani 1 1 d . . . . .
H12 H 0.603274 0.107189 0.507993 0.024 Uiso 1 1 calc R U . . .
C8 C 0.40089(9) 0.18618(7) 0.28304(5) 0.0196(2) Uani 1 1 d . . . . .
H8 H 0.381498 0.148475 0.249513 0.024 Uiso 1 1 calc R U . . .
C10 C 0.66307(9) 0.07478(7) 0.33938(5) 0.0207(2) Uani 1 1 d . . . . .
C7 C 0.35983(9) 0.32729(7) 0.34271(4) 0.0177(2) Uani 1 1 d . . . . .
H7 H 0.432876 0.317994 0.364920 0.021 Uiso 1 1 calc R U . . .
C2 C 0.28563(9) 0.40098(7) 0.35561(4) 0.0184(2) Uani 1 1 d . . . . .
C3 C 0.17789(9) 0.41537(7) 0.32324(5) 0.0206(2) Uani 1 1 d . . . . .
H3 H 0.127390 0.465920 0.332307 0.025 Uiso 1 1 calc R U . . .
C14 C 0.40378(10) 0.13105(7) 0.57390(5) 0.0225(2) Uani 1 1 d . . . . .
H14 H 0.472398 0.116309 0.598190 0.027 Uiso 1 1 calc R U . . .
C5 C 0.21931(10) 0.28121(7) 0.26428(5) 0.0214(2) Uani 1 1 d . . . . .
H5 H 0.196636 0.240561 0.232853 0.026 Uiso 1 1 calc R U . . .
C4 C 0.14555(10) 0.35528(7) 0.27786(5) 0.0228(2) Uani 1 1 d . . . . .
H4 H 0.072351 0.364661 0.255794 0.027 Uiso 1 1 calc R U . . .
C16 C 0.19329(10) 0.17446(7) 0.56603(5) 0.0226(2) Uani 1 1 d . . . . .
H16 H 0.118916 0.191768 0.584738 0.027 Uiso 1 1 calc R U . . .
C19 C 0.10151(10) 0.19075(7) 0.40777(5) 0.0236(2) Uani 1 1 d . . . . .
H19A H 0.019712 0.200191 0.391164 0.035 Uiso 1 1 calc R U . . .
H19B H 0.134905 0.133666 0.392192 0.035 Uiso 1 1 calc R U . . .
H19C H 0.154403 0.241157 0.395677 0.035 Uiso 1 1 calc R U . . .
C1 C 0.42511(10) 0.45595(7) 0.42947(5) 0.0256(2) Uani 1 1 d . . . . .
H1A H 0.490779 0.457305 0.399431 0.038 Uiso 1 1 calc R U . . .
H1B H 0.428103 0.398506 0.451774 0.038 Uiso 1 1 calc R U . . .
H1C H 0.435200 0.506596 0.457781 0.038 Uiso 1 1 calc R U . . .
C15 C 0.29393(11) 0.15401(7) 0.60116(5) 0.0245(2) Uani 1 1 d . . . . .
H15 H 0.287926 0.155652 0.644054 0.029 Uiso 1 1 calc R U . . .
C11 C 0.76351(10) 0.08512(7) 0.43759(5) 0.0247(2) Uani 1 1 d . . . . .
H11A H 0.773333 0.140863 0.461288 0.037 Uiso 1 1 calc R U . . .
H11B H 0.834660 0.076734 0.411393 0.037 Uiso 1 1 calc R U . . .
H11C H 0.756079 0.033180 0.465053 0.037 Uiso 1 1 calc R U . . .
C9 C 0.55699(11) 0.05108(7) 0.24337(5) 0.0263(2) Uani 1 1 d . . . . .
H9A H 0.474729 0.028251 0.235327 0.040 Uiso 1 1 calc R U . . .
H9B H 0.615239 0.000788 0.241325 0.040 Uiso 1 1 calc R U . . .
H9C H 0.578369 0.096905 0.213022 0.040 Uiso 1 1 calc R U . . .

loop_
_atom_site_aniso_label
_atom_site_aniso_U_11
_atom_site_aniso_U_22
_atom_site_aniso_U_33
_atom_site_aniso_U_23
_atom_site_aniso_U_13
_atom_site_aniso_U_12
O3 0.0189(4) 0.0243(4) 0.0258(4) -0.0009(3) 0.0038(3) 0.0014(3)
O1 0.0229(4) 0.0202(4) 0.0283(4) -0.0064(3) -0.0055(3) 0.0047(3)
O2 0.0227(4) 0.0264(4) 0.0337(4) 0.0030(3) 0.0112(3) 0.0060(3)
N1 0.0188(4) 0.0145(4) 0.0204(4) 0.0010(3) 0.0049(3) 0.0003(3)
N3 0.0152(4) 0.0201(4) 0.0258(5) 0.0009(3) 0.0030(3) 0.0023(3)
N2 0.0224(4) 0.0178(4) 0.0215(4) -0.0021(3) 0.0050(3) 0.0029(3)
N4 0.0166(4) 0.0157(4) 0.0234(4) 0.0012(3) 0.0037(3) 0.0014(3)
C17 0.0207(5) 0.0127(4) 0.0245(5) -0.0005(4) 0.0024(4) -0.0026(4)
C13 0.0226(5) 0.0132(4) 0.0214(5) -0.0005(4) 0.0019(4) -0.0021(4)
C6 0.0193(5) 0.0167(5) 0.0181(5) 0.0032(4) 0.0014(4) -0.0030(4)
C18 0.0219(5) 0.0151(5) 0.0185(5) -0.0007(4) 0.0024(4) -0.0009(4)
C12 0.0198(5) 0.0165(5) 0.0227(5) 0.0006(4) -0.0017(4) -0.0002(4)
C8 0.0229(5) 0.0180(5) 0.0180(5) -0.0011(4) 0.0015(4) -0.0025(4)
C10 0.0205(5) 0.0147(5) 0.0271(5) 0.0025(4) 0.0068(4) 0.0000(4)
C7 0.0162(5) 0.0172(5) 0.0196(5) 0.0016(4) -0.0007(4) -0.0013(4)
C2 0.0196(5) 0.0165(5) 0.0192(5) 0.0015(4) 0.0012(4) -0.0024(4)
C3 0.0186(5) 0.0172(5) 0.0261(5) 0.0045(4) 0.0003(4) 0.0008(4)
C14 0.0271(5) 0.0195(5) 0.0209(5) -0.0002(4) -0.0013(4) -0.0035(4)
C5 0.0238(5) 0.0197(5) 0.0208(5) 0.0011(4) -0.0035(4) -0.0042(4)
C4 0.0192(5) 0.0223(5) 0.0269(5) 0.0051(4) -0.0058(4) -0.0019(4)
C16 0.0243(5) 0.0183(5) 0.0253(5) -0.0032(4) 0.0089(4) -0.0041(4)
C19 0.0224(5) 0.0225(5) 0.0261(5) 0.0028(4) 0.0004(4) 0.0013(4)
C1 0.0260(6) 0.0230(5) 0.0279(5) -0.0061(4) -0.0077(4) 0.0041(4)
C15 0.0333(6) 0.0219(5) 0.0184(5) -0.0023(4) 0.0048(4) -0.0062(4)
C11 0.0184(5) 0.0225(5) 0.0331(6) 0.0013(4) -0.0011(4) 0.0028(4)
C9 0.0323(6) 0.0228(5) 0.0239(5) -0.0047(4) 0.0072(5) -0.0005(4)

loop_
_atom_type_symbol
_atom_type_description
_atom_type_scat_dispersion_real
_atom_type_scat_dispersion_imag
_atom_type_scat_source
C C 0.0181 0.0091 'International Tables Vol C Tables 4.2.6.8 and 6.1.1.4'
H H 0.0000 0.0000 'International Tables Vol C Tables 4.2.6.8 and 6.1.1.4'
N N 0.0311 0.0180 'International Tables Vol C Tables 4.2.6.8 and 6.1.1.4'
O O 0.0492 0.0322 'International Tables Vol C Tables 4.2.6.8 and 6.1.1.4'

loop_
_exptl_crystal_face_index_h
_exptl_crystal_face_index_k
_exptl_crystal_face_index_l
_exptl_crystal_face_perp_dist
-5 -7 0 0.0507
7 0 -2 0.0752
1 9 2 0.0606
-5 7 4 0.0624
-7 2 3 0.0575
2 -7 8 0.0722
3 -3 12 0.0720
3 4 12 0.0699
0 10 1 0.0568
-1 9 -4 0.0606
-3 -3 -12 0.0521

loop_
_geom_angle_atom_site_label_1
_geom_angle_atom_site_label_2
_geom_angle_atom_site_label_3
_geom_angle
_geom_angle_site_symmetry_1
_geom_angle_site_symmetry_3
_geom_angle_publ_flag
C17 O3 C19 117.05(8) . . ?
C2 O1 C1 116.66(8) . . ?
C8 N1 N2 118.22(9) . . ?
N4 N3 C10 118.92(8) . . ?
N4 N3 C11 121.72(8) . . ?
C10 N3 C11 118.70(8) . . ?
N1 N2 C10 117.49(8) . . ?
N1 N2 C9 120.86(9) . . ?
C10 N2 C9 117.80(9) . . ?
C12 N4 N3 118.50(9) . . ?
O3 C17 C18 124.45(9) . . ?
O3 C17 C16 115.25(9) . . ?
C18 C17 C16 120.29(10) . . ?
C18 C13 C12 120.87(9) . . ?
C14 C13 C18 120.05(10) . . ?
C14 C13 C12 119.04(10) . . ?
C7 C6 C8 121.17(9) . . ?
C5 C6 C8 119.17(9) . . ?
C5 C6 C7 119.65(9) . . ?
C17 C18 C13 119.39(9) . . ?
C17 C18 H18 120.3 . . ?
C13 C18 H18 120.3 . . ?
N4 C12 C13 119.53(9) . . ?
N4 C12 H12 120.2 . . ?
C13 C12 H12 120.2 . . ?
N1 C8 C6 119.08(9) . . ?
N1 C8 H8 120.5 . . ?
C6 C8 H8 120.5 . . ?
O2 C10 N3 121.29(10) . . ?
O2 C10 N2 120.94(10) . . ?
N3 C10 N2 117.74(9) . . ?
C6 C7 H7 120.2 . . ?
C2 C7 C6 119.64(9) . . ?
C2 C7 H7 120.2 . . ?
O1 C2 C7 123.97(9) . . ?
O1 C2 C3 115.33(9) . . ?
C7 C2 C3 120.70(9) . . ?
C2 C3 H3 120.3 . . ?
C4 C3 C2 119.37(10) . . ?
C4 C3 H3 120.3 . . ?
C13 C14 H14 119.9 . . ?
C15 C14 C13 120.12(10) . . ?
C15 C14 H14 119.9 . . ?
C6 C5 H5 120.0 . . ?
C4 C5 C6 120.07(9) . . ?
C4 C5 H5 120.0 . . ?
C3 C4 C5 120.58(10) . . ?
C3 C4 H4 119.7 . . ?
C5 C4 H4 119.7 . . ?
C17 C16 H16 120.1 . . ?
C15 C16 C17 119.87(10) . . ?
C15 C16 H16 120.1 . . ?
O3 C19 H19A 109.5 . . ?
O3 C19 H19B 109.5 . . ?
O3 C19 H19C 109.5 . . ?
H19A C19 H19B 109.5 . . ?
H19A C19 H19C 109.5 . . ?
H19B C19 H19C 109.5 . . ?
O1 C1 H1A 109.5 . . ?
O1 C1 H1B 109.5 . . ?
O1 C1 H1C 109.5 . . ?
H1A C1 H1B 109.5 . . ?
H1A C1 H1C 109.5 . . ?
H1B C1 H1C 109.5 . . ?
C14 C15 H15 119.9 . . ?
C16 C15 C14 120.21(10) . . ?
C16 C15 H15 119.9 . . ?
N3 C11 H11A 109.5 . . ?
N3 C11 H11B 109.5 . . ?
N3 C11 H11C 109.5 . . ?
H11A C11 H11B 109.5 . . ?
H11A C11 H11C 109.5 . . ?
H11B C11 H11C 109.5 . . ?
N2 C9 H9A 109.5 . . ?
N2 C9 H9B 109.5 . . ?
N2 C9 H9C 109.5 . . ?
H9A C9 H9B 109.5 . . ?
H9A C9 H9C 109.5 . . ?
H9B C9 H9C 109.5 . . ?

loop_
_geom_bond_atom_site_label_1
_geom_bond_atom_site_label_2
_geom_bond_distance
_geom_bond_site_symmetry_2
_geom_bond_publ_flag
O3 C17 1.3704(13) . ?
O3 C19 1.4290(13) . ?
O1 C2 1.3686(12) . ?
O1 C1 1.4273(13) . ?
O2 C10 1.2249(13) . ?
N1 N2 1.3795(12) . ?
N1 C8 1.2843(14) . ?
N3 N4 1.3766(12) . ?
N3 C10 1.3769(14) . ?
N3 C11 1.4570(13) . ?
N2 C10 1.3946(14) . ?
N2 C9 1.4599(13) . ?
N4 C12 1.2819(14) . ?
C17 C18 1.3900(14) . ?
C17 C16 1.4016(14) . ?
C13 C18 1.4012(15) . ?
C13 C12 1.4666(14) . ?
C13 C14 1.3929(14) . ?
C6 C8 1.4712(14) . ?
C6 C7 1.4020(14) . ?
C6 C5 1.3941(14) . ?
C18 H18 0.9500 . ?
C12 H12 0.9500 . ?
C8 H8 0.9500 . ?
C7 H7 0.9500 . ?
C7 C2 1.3870(14) . ?
C2 C3 1.3983(14) . ?
C3 H3 0.9500 . ?
C3 C4 1.3837(15) . ?
C14 H14 0.9500 . ?
C14 C15 1.3898(16) . ?
C5 H5 0.9500 . ?
C5 C4 1.3920(15) . ?
C4 H4 0.9500 . ?
C16 H16 0.9500 . ?
C16 C15 1.3834(16) . ?
C19 H19A 0.9800 . ?
C19 H19B 0.9800 . ?
C19 H19C 0.9800 . ?
C1 H1A 0.9800 . ?
C1 H1B 0.9800 . ?
C1 H1C 0.9800 . ?
C15 H15 0.9500 . ?
C11 H11A 0.9800 . ?
C11 H11B 0.9800 . ?
C11 H11C 0.9800 . ?
C9 H9A 0.9800 . ?
C9 H9B 0.9800 . ?
C9 H9C 0.9800 . ?

loop_
_geom_torsion_atom_site_label_1
_geom_torsion_atom_site_label_2
_geom_torsion_atom_site_label_3
_geom_torsion_atom_site_label_4
_geom_torsion
_geom_torsion_site_symmetry_1
_geom_torsion_site_symmetry_2
_geom_torsion_site_symmetry_3
_geom_torsion_site_symmetry_4
_geom_torsion_publ_flag
O3 C17 C18 C13 -178.11(9) . . . . ?
O3 C17 C16 C15 176.85(9) . . . . ?
O1 C2 C3 C4 179.86(9) . . . . ?
N1 N2 C10 O2 -143.25(9) . . . . ?
N1 N2 C10 N3 38.64(13) . . . . ?
N3 N4 C12 C13 175.29(8) . . . . ?
N2 N1 C8 C6 179.77(8) . . . . ?
N4 N3 C10 O2 -161.70(9) . . . . ?
N4 N3 C10 N2 16.40(13) . . . . ?
C17 C16 C15 C14 1.75(15) . . . . ?
C13 C14 C15 C16 0.79(15) . . . . ?
C6 C7 C2 O1 -179.93(9) . . . . ?
C6 C7 C2 C3 0.00(14) . . . . ?
C6 C5 C4 C3 0.44(16) . . . . ?
C18 C17 C16 C15 -3.05(15) . . . . ?
C18 C13 C12 N4 -8.63(14) . . . . ?
C18 C13 C14 C15 -2.06(15) . . . . ?
C12 C13 C18 C17 -176.86(9) . . . . ?
C12 C13 C14 C15 175.60(9) . . . . ?
C8 N1 N2 C10 177.31(9) . . . . ?
C8 N1 N2 C9 19.90(13) . . . . ?
C8 C6 C7 C2 -178.10(9) . . . . ?
C8 C6 C5 C4 177.91(9) . . . . ?
C10 N3 N4 C12 175.18(9) . . . . ?
C7 C6 C8 N1 5.62(14) . . . . ?
C7 C6 C5 C4 -0.51(15) . . . . ?
C7 C2 C3 C4 -0.08(15) . . . . ?
C2 C3 C4 C5 -0.15(15) . . . . ?
C14 C13 C18 C17 0.76(14) . . . . ?
C14 C13 C12 N4 173.73(9) . . . . ?
C5 C6 C8 N1 -172.79(9) . . . . ?
C5 C6 C7 C2 0.29(14) . . . . ?
C16 C17 C18 C13 1.79(14) . . . . ?
C19 O3 C17 C18 -5.74(14) . . . . ?
C19 O3 C17 C16 174.36(8) . . . . ?
C1 O1 C2 C7 5.62(14) . . . . ?
C1 O1 C2 C3 -174.32(9) . . . . ?
C11 N3 N4 C12 4.63(13) . . . . ?
C11 N3 C10 O2 9.13(14) . . . . ?
C11 N3 C10 N2 -172.77(9) . . . . ?
C9 N2 C10 O2 14.86(14) . . . . ?
C9 N2 C10 N3 -163.25(9) . . . . ?

loop_
_exptl_oxdiff_crystal_face_indexfrac_h
_exptl_oxdiff_crystal_face_indexfrac_k
_exptl_oxdiff_crystal_face_indexfrac_l
_exptl_oxdiff_crystal_face_x
_exptl_oxdiff_crystal_face_y
_exptl_oxdiff_crystal_face_z
-4.6104 -7.2945 -0.4518 -0.4623 -0.4372 -0.7715
7.0191 0.4611 -2.4253 0.7252 0.6874 0.0408
1.1209 9.3180 2.3164 0.0972 0.0909 0.9911
-4.8900 6.5037 3.6858 -0.5189 -0.4928 0.6985
-6.8294 1.8495 3.0320 -0.7102 -0.6735 0.2051
2.4878 -7.2403 7.9172 0.6812 -0.3698 -0.6318
3.3001 -2.9790 11.8973 0.8700 -0.4729 -0.1395
2.8328 4.1168 11.6184 0.7130 -0.3881 0.5840
-0.2323 9.5283 1.1252 -0.1085 0.0581 0.9924
-1.4802 9.0197 -3.7182 -0.4292 0.2326 0.8727
-3.0488 -2.9353 -12.1893 -0.7749 0.4217 -0.4708
